data_1525007
loop_
_publ_author_name
'Numakura, H.'
'Koiwa, M.'
'Asano, H.'
'Izumi, F.'

_publ_section_title
;
 Neutron diffraction study of the metastable gamma titanium deuteride
;
_journal_name_full 'Acta Metallurgica'
_journal_page_first 2267
_journal_page_last 2273
_journal_volume 36
_journal_year 1988
_chemical_formula_sum 'D3.4 Ti4'
_chemical_name_systematic '(Ti2 D3)1.6'
_space_group_IT_number 66
_symmetry_space_group_name_Hall '-C 2 2c'
_symmetry_space_group_name_H-M 'C c c m'
_cell_angle_alpha 90
_cell_angle_beta 90
_cell_angle_gamma 90
_cell_formula_units_Z 1
_cell_length_a 4.189
_cell_length_b 4.23
_cell_length_c 4.584
_cell_volume 81.226
_citation_journal_id_ASTM AMETAR
_cod_data_source_file Numakura_AMETAR_1988_121.cif
_cod_data_source_block D3.4Ti4
_cod_original_cell_volume 81.22606
_cod_database_code 1525007

loop_
_symmetry_equiv_pos_as_xyz
x,y,z
-x,-y,z
x,-y,-z+1/2
-x,y,-z+1/2
-x,-y,-z
x,y,-z
-x,y,z-1/2
x,-y,z-1/2
x+1/2,y+1/2,z
-x+1/2,-y+1/2,z
x+1/2,-y+1/2,-z+1/2
-x+1/2,y+1/2,-z+1/2
-x+1/2,-y+1/2,-z
x+1/2,y+1/2,-z
-x+1/2,y+1/2,z-1/2
x+1/2,-y+1/2,z-1/2

loop_
_atom_site_label
_atom_site_type_symbol
_atom_site_fract_x
_atom_site_fract_y
_atom_site_fract_z
_atom_site_occupancy
_atom_site_U_iso_or_equiv
Ti1 Ti 0.25 0.25 0 1 0.0
D1 D 0 0 0.25 0.85 0.0
